data_2012168
loop_
_publ_author_name
'Figgis, Brian N.'
'Sobolev, Alexandre N.'
'Kepert, Cameron J.'
'Kurmoo, Mohamedally'

_publ_section_title
;
 MEM(TCNQ)~2~ at room temperature and 10K, and the absence of a
 spin-Peierls transition
;
_journal_issue 8
_journal_name_full 'Acta Crystallographica Section C'
_journal_page_first 991
_journal_page_last 993
_journal_paper_doi 10.1107/S0108270101008794
_journal_volume 57
_journal_year 2001
_chemical_formula_moiety '2C12 H4 N4, C7 H16 N O'
_chemical_formula_sum 'C31 H24 N9 O'
_chemical_formula_weight 538.59
_chemical_name_common MEM(TCNQ)2
_chemical_name_systematic
;
  1:2 Complex of N-Ethyl-N-methylmorpholine
  and 7,7,8,8-Tetracyano-p-quinodimethane
;
_space_group_IT_number 1
_symmetry_cell_setting triclinic
_symmetry_space_group_name_Hall 'P 1'
_symmetry_space_group_name_H-M 'P 1'
_audit_creation_method SHELXL-97
_cell_angle_alpha 113.249(8)
_cell_angle_beta 73.569(9)
_cell_angle_gamma 111.796(9)
_cell_formula_units_Z 1
_cell_length_a 7.7730(10)
_cell_length_b 15.315(2)
_cell_length_c 6.8347(9)
_cell_measurement_reflns_used 12
_cell_measurement_temperature 10.0(5)
_cell_measurement_theta_max 16.3
_cell_measurement_theta_min 12.7
_cell_volume 685.20(16)
_computing_cell_refinement 'Local diffractometer control software'
_computing_data_collection 'Local diffractometer control software'
_computing_data_reduction 'PROFIT (Streltsov & Zavodnik, 1989)'
_computing_molecular_graphics 'SHELXTL (Bruker,1997)'
_computing_publication_material 'SHELXTL '
_computing_structure_refinement 'SHELXL-97 (Sheldrick, 1997)'
_computing_structure_solution 'SHELXS-97 (Sheldrick, 1990)'
_diffrn_ambient_temperature 10.0(5)
_diffrn_measured_fraction_theta_full 1.000
_diffrn_measured_fraction_theta_max 1.000
_diffrn_measurement_device_type 'Huber 512 goniometer'
_diffrn_measurement_method '\w-2\q scan'
_diffrn_radiation_monochromator none
_diffrn_radiation_source 'normal-focus sealed tube'
_diffrn_radiation_type MoK\a
_diffrn_radiation_wavelength .71073
_diffrn_reflns_av_R_equivalents .0105
_diffrn_reflns_av_sigmaI/netI .0129
_diffrn_reflns_limit_h_max 10
_diffrn_reflns_limit_h_min -10
_diffrn_reflns_limit_k_max 21
_diffrn_reflns_limit_k_min -21
_diffrn_reflns_limit_l_max 9
_diffrn_reflns_limit_l_min -9
_diffrn_reflns_number 8048
_diffrn_reflns_theta_full 30.06
_diffrn_reflns_theta_max 30.06
_diffrn_reflns_theta_min 1.51
_diffrn_standards_decay_% 1
_diffrn_standards_interval_count 100
_diffrn_standards_number 3
_exptl_absorpt_coefficient_mu .085
_exptl_absorpt_correction_T_max .9791
_exptl_absorpt_correction_T_min .9549
_exptl_absorpt_correction_type none
_exptl_crystal_colour Black
_exptl_crystal_density_diffrn 1.305
_exptl_crystal_density_meas ?
_exptl_crystal_density_method 'not measured'
_exptl_crystal_description Prism
_exptl_crystal_F_000 281
_exptl_crystal_size_max .55
_exptl_crystal_size_mid .45
_exptl_crystal_size_min .25
_refine_diff_density_max .442
_refine_diff_density_min -.248
_refine_ls_extinction_coef .046(4)
_refine_ls_extinction_method SHELXL
_refine_ls_goodness_of_fit_ref 1.031
_refine_ls_hydrogen_treatment mixed
_refine_ls_matrix_type full
_refine_ls_number_parameters 467
_refine_ls_number_reflns 4024
_refine_ls_number_restraints 3
_refine_ls_restrained_S_all 1.031
_refine_ls_R_factor_all .0309
_refine_ls_R_factor_gt .0304
_refine_ls_shift/su_max <0.001
_refine_ls_shift/su_mean .000
_refine_ls_structure_factor_coef Fsqd
_refine_ls_weighting_details 'calc w=1/[\s^2^(Fo^2^)+(0.0698P)^2^+0.0427P] where P=(Fo^2^+2Fc^2^)/3'
_refine_ls_weighting_scheme calc
_refine_ls_wR_factor_ref .0853
_reflns_number_gt 3966
_reflns_number_total 4024
_reflns_threshold_expression I>2\s(I)
_cod_data_source_file ta1335.cif
_cod_data_source_block MEMTCNQ-LT
_cod_depositor_comments
;
The following automatic conversions were performed:
'_symmetry_cell_setting' value 'Triclinic' changed to 'triclinic'
according to '/home/saulius/struct/CIF-dictionaries/cif_core.dic'
dictionary named 'cif_core.dic' version 2.4.1 from 2010-06-29.

Automatic conversion script
Id: cif_fix_enum 1527 2010-12-29 10:47:43Z saulius 

The following automatic conversions were performed:

'_chemical_melting_point' value 'not measured' was changed to '?' -
the value is undefined or not given.

'_symmetry_cell_setting' value
'Triclinic' changed to 'triclinic' according to
/home/saulius/struct/CIF-dictionaries/cif_core.dic dictionary named
'cif_core.dic' version 2.4.1 from 2010-06-29.

Automatic conversion script
Id: cif_fix_values 1715 2011-07-08 13:25:40Z adriana 

The following automatic conversions were performed:

'_exptl_crystal_density_meas' value 'not measured' was changed to '?'
- the value is perceived as not measured.

Automatic conversion script
Id: cif_fix_values 3008 2015-01-20 13:52:24Z robertas 
;
_cod_original_cell_volume 685.2(2)
_cod_database_code 2012168
_cod_database_fobs_code 2012168

loop_
_symmetry_equiv_pos_as_xyz
'x, y, z'

loop_
_atom_site_label
_atom_site_fract_x
_atom_site_fract_y
_atom_site_fract_z
_atom_site_U_iso_or_equiv
_atom_site_adp_type
_atom_site_calc_flag
_atom_site_refinement_flags
_atom_site_occupancy
_atom_site_disorder_assembly
_atom_site_disorder_group
_atom_site_type_symbol
N1 .30874(16) .43209(8) .36559(18) .0127(2) Uani d . 1 . . N
C2 .33242(16) .35760(9) .33937(19) .0093(2) Uani d . 1 . . C
C3 .35861(16) .26560(8) .30954(18) .0084(2) Uani d . 1 . . C
C4 .54277(18) .26775(9) .3121(2) .0098(2) Uani d . 1 . . C
N5 .69176(16) .26843(9) .3135(2) .0138(2) Uani d . 1 . . N
C6 .20817(15) .17709(9) .28578(18) .0077(2) Uani d . 1 . . C
C7 .23392(16) .08566(9) .26440(18) .0079(2) Uani d . 1 . . C
H7 .357(3) .0788(17) .256(4) .020(5) Uiso d . 1 . . H
C8 .08668(16) .00030(9) .24551(18) .0080(2) Uani d . 1 . . C
H8 .103(3) -.0645(17) .234(4) .019(5) Uiso d . 1 . . H
C9 -.09829(16) -.00013(8) .24675(18) .0075(2) Uani d . 1 . . C
C10 -.12459(16) .09156(9) .26961(19) .0085(2) Uani d . 1 . . C
H10 -.252(3) .0925(15) .277(3) .015(5) Uiso d . 1 . . H
C11 .02250(16) .17683(9) .28887(18) .0080(2) Uani d . 1 . . C
H11 -.002(3) .2381(16) .306(4) .017(5) Uiso d . 1 . . H
N12 -.58306(16) -.08424(8) .23928(19) .0127(2) Uani d . 1 . . N
C13 -.43519(17) -.08765(9) .2320(2) .0091(2) Uani d . 1 . . C
C14 -.24987(16) -.08801(9) .22446(18) .0081(2) Uani d . 1 . . C
C15 -.22617(16) -.17982(9) .20197(19) .0083(2) Uani d . 1 . . C
N16 -.20334(15) -.25327(8) .18435(17) .0111(2) Uani d . 1 . . N
N17 -.31420(15) -.43080(8) -.35218(18) .0125(2) Uani d . 1 . . N
C18 -.33671(16) -.35771(9) -.33737(19) .0091(2) Uani d . 1 . . C
C19 -.36058(15) -.26626(8) -.31819(18) .0085(2) Uani d . 1 . . C
C20 -.54269(18) -.26983(9) -.3336(2) .0092(2) Uani d . 1 . . C
N21 -.68991(16) -.27357(8) -.35009(18) .0124(2) Uani d . 1 . . N
C22 -.21220(16) -.17841(8) -.28823(18) .0076(2) Uani d . 1 . . C
C23 -.23732(16) -.08627(9) -.26662(18) .0081(2) Uani d . 1 . . C
H23 -.364(3) -.0870(15) -.265(3) .010(4) Uiso d . 1 . . H
C24 -.09012(16) -.00141(9) -.24531(19) .0081(2) Uani d . 1 . . C
H24 -.106(3) .0613(15) -.233(3) .013(5) Uiso d . 1 . . H
C25 .09538(16) -.00207(8) -.24551(18) .0075(2) Uani d . 1 . . C
C26 .11990(16) -.09460(9) -.26716(18) .0080(2) Uani d . 1 . . C
H26 .242(3) -.0971(16) -.266(3) .013(4) Uiso d . 1 . . H
C27 -.02770(16) -.17861(9) -.28556(19) .0082(2) Uani d . 1 . . C
H27 -.012(3) -.2416(16) -.294(3) .014(5) Uiso d . 1 . . H
N28 .58364(16) .08795(9) -.2346(2) .0131(2) Uani d . 1 . . N
C29 .43249(17) .08574(9) -.22985(19) .0092(2) Uani d . 1 . . C
C30 .24565(16) .08433(9) -.22420(18) .0081(2) Uani d . 1 . . C
C31 .22483(17) .17696(9) -.20085(19) .0090(2) Uani d . 1 . . C
N32 .20984(16) .25235(8) -.18072(18) .0130(2) Uani d . 1 . . N
N33 .04730(14) .49155(7) .00450(16) .00794(17) Uani d . 1 . . N
C34 .25124(16) .49271(8) -.04326(19) .00880(19) Uani d . 1 . . C
H34A .249(3) .4339(16) -.026(3) .019(5) Uiso d . 1 . . H
H34B .292(2) .4876(12) -.190(3) .005(4) Uiso d . 1 . . H
C35 .37101(16) .58790(9) .09732(19) .0096(2) Uani d . 1 . . C
H35A .495(3) .5864(15) .055(3) .014(4) Uiso d . 1 . . H
H35B .331(3) .5934(14) .249(3) .012(4) Uiso d . 1 . . H
C36 .17409(16) .67818(9) .1252(2) .0112(2) Uani d . 1 . . C
H36A .177(3) .7347(15) .106(3) .011(4) Uiso d . 1 . . H
H36B .133(2) .6874(12) .272(3) .004(3) Uiso d . 1 . . H
C37 .04250(15) .58668(8) -.0109(2) .0096(2) Uani d . 1 . . C
H37A .080(3) .5815(14) -.163(3) .011(4) Uiso d . 1 . . H
H37B -.085(3) .5889(15) .039(3) .015(4) Uiso d . 1 . . H
C38 -.04077(17) .48226(10) .22377(19) .0127(2) Uani d . 1 . . C
H38A .029(3) .5377(15) .334(3) .012(4) Uiso d . 1 . . H
H38B -.166(3) .4861(14) .259(3) .012(4) Uiso d . 1 . . H
H38C -.041(3) .4176(16) .224(4) .020(5) Uiso d . 1 . . H
C39 -.05429(16) .40143(9) -.16591(19) .0105(2) Uani d . 1 . . C
H39A .010(3) .4110(14) -.297(3) .016(4) Uiso d . 1 . . H
H39B -.032(3) .3455(16) -.156(3) .020(5) Uiso d . 1 . . H
C40 -.26213(17) .38751(10) -.1427(2) .0130(2) Uani d . 1 . . C
H40A -.286(3) .4457(18) -.149(4) .027(6) Uiso d . 1 . . H
H40B -.306(3) .3302(17) -.253(4) .026(5) Uiso d . 1 . . H
H40C -.324(3) .3816(17) -.010(4) .023(5) Uiso d . 1 . . H
O .36237(12) .67293(6) .06469(14) .01027(17) Uani d . 1 . . O

loop_
_atom_site_aniso_label
_atom_site_aniso_U_11
_atom_site_aniso_U_22
_atom_site_aniso_U_33
_atom_site_aniso_U_12
_atom_site_aniso_U_13
_atom_site_aniso_U_23
N1 .0115(5) .0127(5) .0147(5) .0033(4) -.0037(4) .0045(4)
C2 .0069(5) .0113(5) .0101(5) .0018(4) -.0031(4) .0035(4)
C3 .0072(5) .0091(5) .0106(5) .0026(4) -.0029(4) .0036(4)
C4 .0085(5) .0090(5) .0119(5) .0015(4) -.0030(4) .0035(4)
N5 .0099(5) .0126(5) .0205(5) .0025(4) -.0048(4) .0060(4)
C6 .0060(5) .0096(5) .0085(5) .0024(4) -.0019(4) .0033(4)
C7 .0064(5) .0097(5) .0091(5) .0029(4) -.0025(4) .0032(4)
C8 .0064(5) .0095(5) .0092(5) .0027(4) -.0026(4) .0028(4)
C9 .0068(5) .0087(5) .0082(5) .0030(4) -.0018(4) .0028(4)
C10 .0076(5) .0084(5) .0104(5) .0029(4) -.0028(4) .0028(4)
C11 .0062(5) .0083(5) .0101(5) .0024(4) -.0021(4) .0028(4)
N12 .0103(5) .0107(5) .0183(5) .0032(4) -.0036(4) .0048(4)
C13 .0089(5) .0074(5) .0113(5) .0018(4) -.0022(4) .0034(4)
C14 .0061(5) .0095(5) .0096(5) .0023(4) -.0021(4) .0035(4)
C15 .0062(5) .0104(5) .0087(5) .0016(4) -.0025(4) .0033(4)
N16 .0093(5) .0119(5) .0138(5) .0037(4) -.0034(4) .0043(4)
N17 .0115(5) .0119(5) .0149(5) .0047(4) -.0019(4) .0041(4)
C18 .0059(5) .0104(5) .0097(5) .0008(4) -.0023(4) .0027(4)
C19 .0058(5) .0100(5) .0100(5) .0023(4) -.0020(4) .0032(4)
C20 .0099(5) .0081(5) .0103(5) .0030(4) -.0028(4) .0028(4)
N21 .0105(5) .0134(5) .0142(5) .0041(4) -.0036(4) .0038(4)
C22 .0069(5) .0087(5) .0081(5) .0031(4) -.0019(4) .0023(4)
C23 .0072(5) .0088(5) .0095(5) .0028(4) -.0022(4) .0032(4)
C24 .0073(5) .0094(5) .0093(5) .0034(4) -.0018(4) .0035(4)
C25 .0064(5) .0095(5) .0077(5) .0028(4) -.0018(4) .0031(4)
C26 .0064(5) .0091(5) .0097(5) .0029(4) -.0022(4) .0031(4)
C27 .0065(5) .0097(5) .0098(5) .0030(4) -.0024(4) .0031(4)
N28 .0100(5) .0136(5) .0172(5) .0041(4) -.0034(4) .0051(4)
C29 .0091(5) .0088(5) .0099(5) .0023(4) -.0019(4) .0032(4)
C30 .0072(5) .0085(5) .0097(5) .0029(4) -.0020(4) .0033(4)
C31 .0070(5) .0107(5) .0098(5) .0026(4) -.0024(4) .0032(4)
N32 .0136(5) .0125(5) .0149(5) .0050(4) -.0034(4) .0045(4)
N33 .0069(4) .0076(4) .0098(4) .0022(3) -.0018(3) .0030(3)
C34 .0063(4) .0089(4) .0118(5) .0029(3) -.0021(4) .0028(4)
C35 .0087(5) .0085(4) .0121(5) .0024(4) -.0037(4) .0027(4)
C36 .0083(5) .0082(5) .0164(5) .0032(4) -.0029(4) .0019(4)
C37 .0082(5) .0071(4) .0158(5) .0026(4) -.0034(4) .0046(4)
C38 .0106(5) .0163(5) .0101(5) .0019(4) -.0008(4) .0057(4)
C39 .0089(5) .0091(5) .0123(5) .0017(4) -.0050(4) .0009(4)
C40 .0079(5) .0155(5) .0156(5) .0020(4) -.0046(4) .0047(4)
O .0077(3) .0092(4) .0153(4) .0027(3) -.0023(3) .0050(3)

loop_
_atom_type_symbol
_atom_type_description
_atom_type_scat_dispersion_real
_atom_type_scat_dispersion_imag
_atom_type_scat_source
C C .0033 .0016 'International Tables Vol C Tables 4.2.6.8 and 6.1.1.4'
H H .0000 .0000 'International Tables Vol C Tables 4.2.6.8 and 6.1.1.4'
N N .0061 .0033 'International Tables Vol C Tables 4.2.6.8 and 6.1.1.4'
O O .0106 .0060 'International Tables Vol C Tables 4.2.6.8 and 6.1.1.4'

loop_
_geom_angle_atom_site_label_1
_geom_angle_atom_site_label_2
_geom_angle_atom_site_label_3
_geom_angle
_geom_angle_publ_flag
N1 C2 C3 179.00(10) no
C2 C3 C4 116.90(10) no
C6 C3 C4 121.40(10) no
C6 C3 C2 121.70(10) no
N5 C4 C3 179.30(10) no
C3 C6 C7 121.40(10) no
C3 C6 C11 120.60(10) no
C7 C6 C11 118.00(10) no
C8 C7 C6 121.20(10) no
C8 C7 H7 115.6(13) no
C6 C7 H7 123.2(13) no
C7 C8 C9 120.9(11) no
C7 C8 H8 121.7(13) no
C9 C8 H8 117.5(13) no
C14 C9 C8 121.10(10) no
C14 C9 C10 120.80(10) no
C8 C9 C10 118.00(10) no
C11 C10 C9 121.10(10) no
C11 C10 H10 120.4(12) no
C9 C10 H10 118.5(12) no
C10 C11 C6 120.90(10) no
C10 C11 H11 118.5(13) no
C6 C11 H11 120.6(13) no
N12 C13 C14 177.90(10) no
C9 C14 C15 121.50(10) no
C9 C14 C13 121.00(10) no
C15 C14 C13 117.40(10) no
N16 C15 C14 178.70(10) no
N17 C18 C19 178.80(10) no
C22 C19 C20 121.90(10) no
C22 C19 C18 121.40(10) no
C20 C19 C18 116.70(10) no
N21 C20 C19 178.80(10) no
C19 C22 C23 121.20(10) no
C19 C22 C27 120.40(10) no
C23 C22 C27 118.30(10) no
C24 C23 C22 120.90(10) no
C24 C23 H23 121.7(12) no
C22 C23 H23 117.3(11) no
C23 C24 C25 120.70(10) no
C23 C24 H24 121.1(12) no
C25 C24 H24 118.2(12) no
C30 C25 C26 121.00(10) no
C30 C25 C24 120.70(10) no
C26 C25 C24 118.20(10) no
C27 C26 C25 120.90(10) no
C27 C26 H26 119.0(13) no
C25 C26 H26 120.1(12) no
C26 C27 C22 121.00(10) no
C26 C27 H27 120.9(13) no
C22 C27 H27 118.1(13) no
N28 C29 C30 179.20(10) no
C25 C30 C31 122.10(10) no
C25 C30 C29 122.20(10) no
C31 C30 C29 115.60(10) no
N32 C31 C30 179.20(10) no
C38 N33 C37 111.50(10) no
C38 N33 C34 110.10(10) no
C37 N33 C34 108.00(10) no
C38 N33 C39 109.40(10) no
C37 N33 C39 110.30(10) no
C34 N33 C39 107.50(10) no
C35 C34 N33 111.60(10) no
C35 C34 H34A 114.6(13) no
N33 C34 H34A 105.4(13) no
C35 C34 H34B 110.3(10) no
N33 C34 H34B 105.8(10) no
H34A C34 H34B 108.6(16) no
O C35 C34 110.60(10) no
O C35 H35A 107.7(12) no
C34 C35 H35A 107.8(12) no
O C35 H35B 109.9(11) no
C34 C35 H35B 111.0(11) no
H35A C35 H35B 109.8(17) no
O C36 C37 111.40(10) no
O C36 H36A 106.5(12) no
C37 C36 H36A 110.9(12) no
O C36 H36B 110.9(11) no
C37 C36 H36B 111.3(11) no
H36A C36 H36B 105.6(16) no
N33 C37 C36 111.70(10) no
N33 C37 H37A 106.4(11) no
C36 C37 H37A 110.4(11) no
N33 C37 H37B 106.7(12) no
C36 C37 H37B 110.4(12) no
H37A C37 H37B 111.1(17) no
N33 C38 H38A 110.0(11) no
N33 C38 H38B 110.5(11) no
H38A C38 H38B 106.7(16) no
N33 C38 H38C 108.8(13) no
H38A C38 H38C 111.0(17) no
H38B C38 H38C 109.8(17) no
C40 C39 N33 115.00(10) no
C40 C39 H39A 111.1(12) no
N33 C39 H39A 104.6(12) no
C40 C39 H39B 112.2(13) no
N33 C39 H39B 104.8(13) no
H39A C39 H39B 108.7(17) no
C39 C40 H40A 112.5(14) no
C39 C40 H40B 105.8(15) no
H40A C40 H40B 112(2) no
C39 C40 H40C 110.7(14) no
H40A C40 H40C 105.1(19) no
H40B C40 H40C 111(2) no
C36 O C35 110.00(10) no

loop_
_geom_bond_atom_site_label_1
_geom_bond_atom_site_label_2
_geom_bond_site_symmetry_2
_geom_bond_distance
_geom_bond_publ_flag
N1 C2 . 1.159(2) no
C2 C3 . 1.425(2) no
C3 C4 . 1.424(2) no
C3 C6 . 1.410(2) no
C4 N5 . 1.157(2) no
C6 C7 . 1.433(2) no
C7 C8 . 1.369(2) no
C7 H7 . .99(2) no
C8 C9 . 1.433(2) no
C8 H8 . 1.02(2) no
C9 C10 . 1.435(2) no
C10 C11 . 1.368(2) no
C10 H10 . .98(2) no
C11 C6 . 1.436(2) no
C11 H11 . .98(2) no
N12 C13 . 1.156(2) no
C13 C14 . 1.429(2) no
C14 C9 . 1.409(2) no
C14 C15 . 1.428(2) no
C15 N16 . 1.158(2) no
N17 C18 . 1.158(2) no
C18 C19 . 1.431(2) no
C19 C20 . 1.428(2) no
C19 C22 . 1.395(2) no
C20 N21 . 1.160(2) no
C22 C23 . 1.441(2) no
C23 C24 . 1.364(2) no
C23 H23 . .98(2) no
C24 C25 . 1.445(2) no
C24 H24 . .98(2) no
C25 C26 . 1.444(2) no
C26 C27 . 1.358(2) no
C26 H26 . .96(2) no
C27 C22 . 1.441(2) no
C27 H27 . .99(2) no
N28 C29 . 1.154(2) no
C29 C30 . 1.434(2) no
C30 C25 . 1.390(2) no
C30 C31 . 1.429(2) no
C31 N32 . 1.154(2) no
N33 C34 . 1.5200(10) no
N33 C37 . 1.5160(10) no
N33 C38 . 1.500(2) no
N33 C39 . 1.5250(10) no
C34 C35 . 1.519(2) no
C34 H34A . .95(2) no
C34 H34B . .94(2) no
C35 O . 1.4330(10) no
C35 H35A . .93(2) no
C35 H35B . .98(2) no
C36 O . 1.4280(10) no
C36 C37 . 1.523(2) no
C36 H36A . .92(2) no
C36 H36B . .93(2) no
C37 H37A . .98(2) no
C37 H37B . .96(2) no
C38 H38A . .98(2) no
C38 H38B . .95(2) no
C38 H38C . .99(2) no
C39 C40 . 1.519(2) no
C39 H39A . .93(2) no
C39 H39B . .96(2) no
C40 H40A . .99(2) no
C40 H40B . .92(2) no
C40 H40C . .92(2) no

loop_
_geom_hbond_atom_site_label_D
_geom_hbond_atom_site_label_H
_geom_hbond_atom_site_label_A
_geom_hbond_site_symmetry_A
_geom_hbond_distance_DH
_geom_hbond_distance_HA
_geom_hbond_distance_DA
_geom_hbond_angle_DHA
_geom_hbond_publ_flag
C8 H8 N12 1_655 1.02(2) 2.58(2) 3.261(2) 124.2(16) yes
C11 H11 N5 1_455 .98(2) 2.57(2) 3.294(2) 130.3(17) yes
C24 H24 N28 1_455 .98(2) 2.59(2) 3.271(2) 126.3(15) yes
C27 H27 N21 1_655 .99(2) 2.62(2) 3.298(2) 125.3(16) yes
C34 H34A N32 . .95(2) 2.49(2) 3.331(2) 149.0(17) yes
C34 H34B N1 1_554 .94(2) 2.79(2) 3.703(2) 163.1(14) yes
C38 H38C N5 1_455 .99(2) 2.60(2) 3.351(2) 132.6(17) yes
C38 H38B N17 1_566 .95(2) 2.59(2) 3.203(2) 122.6(14) yes

loop_
_geom_torsion_atom_site_label_1
_geom_torsion_atom_site_label_2
_geom_torsion_atom_site_label_3
_geom_torsion_atom_site_label_4
_geom_torsion
_geom_torsion_publ_flag
C37 N33 C34 C35 52.60(10) no
C38 N33 C34 C35 -69.30(10) no
C39 N33 C34 C35 171.60(10) no
N33 C34 C35 O -58.80(10) no
C34 N33 C37 C36 -51.60(10) no
C38 N33 C37 C36 69.50(10) no
C39 N33 C37 C36 -168.80(10) no
O C36 C37 N33 57.10(10) no
C34 N33 C39 C40 179.50(10) no
C37 N33 C39 C40 -63.00(10) no
C38 N33 C39 C40 60.00(10) no
C34 C35 O C36 61.80(10) no
C37 C36 O C35 -61.10(10) no
